data_2202452
loop_
_publ_author_name
'Jones, Matthew D.'
'Almeida Paz, Filipe A.'
'Davies, John E.'
'Johnson, Brian F. G.'
'Klinowski, Jacek'

_publ_section_title
;A new polymorph of
 [(<i>S</i>)-({-})-2-aminomethyl-1-ethylpyrrolidine-\k^2^<i>N,N</i>'](1,5-cyclooctadiene)rhodium(I)
 trifluoromethanesulfonate
;
_journal_issue 12
_journal_name_full 'Acta Crystallographica Section E'
_journal_page_first m1091
_journal_page_last m1093
_journal_paper_doi 10.1107/S1600536803024760
_journal_volume 59
_journal_year 2003
_chemical_formula_iupac '[Rh (C8 H12) (C7 H16 N2)] C F3 S O3'
_chemical_formula_moiety 'C15 H28 N2 Rh, C F3 O3 S'
_chemical_formula_sum 'C16 H28 F3 N2 O3 Rh S'
_chemical_formula_weight 488.37
_chemical_name_systematic
;
[(S)-(-)-2-aminomethyl-1-ethylpyrrolidine-
\k^2^N,N'](1,5-cyclooctadiene)rhodium(I) trifluoromethanesulfonate
;
_space_group_IT_number 20
_symmetry_cell_setting orthorhombic
_symmetry_space_group_name_Hall 'C 2c 2'
_symmetry_space_group_name_H-M 'C 2 2 21'
_atom_sites_solution_hydrogens geom
_atom_sites_solution_primary direct
_atom_sites_solution_secondary difmap
_cell_angle_alpha 90.00
_cell_angle_beta 90.00
_cell_angle_gamma 90.00
_cell_formula_units_Z 8
_cell_length_a 11.7449(5)
_cell_length_b 14.5747(7)
_cell_length_c 22.9700(12)
_cell_measurement_reflns_used 53723
_cell_measurement_temperature 180(2)
_cell_measurement_theta_max 21.97
_cell_measurement_theta_min 1.02
_cell_volume 3932.0(3)
_computing_cell_refinement 'HKL SCALEPACK (Otwinowski & Minor, 1997)'
_computing_data_collection 'COLLECT (Nonius, 1998)'
_computing_data_reduction
;
HKL DENZO (Otwinowski & Minor, 1997) and SCALEPACK
;
_computing_molecular_graphics SHELXTL
_computing_publication_material SHELXTL
_computing_structure_refinement 'SHELXTL (Bruker, 2001)'
_computing_structure_solution 'SIR92 (Altomare et al., 1994)'
_diffrn_ambient_temperature 180(2)
_diffrn_measured_fraction_theta_full 0.983
_diffrn_measured_fraction_theta_max 0.983
_diffrn_measurement_device_type 'Nonius KappaCCD'
_diffrn_measurement_method 'Thin-slice \w and \f'
_diffrn_radiation_source 'fine-focus sealed tube'
_diffrn_radiation_type MoK\a
_diffrn_radiation_wavelength 0.71073
_diffrn_reflns_av_R_equivalents 0.0479
_diffrn_reflns_av_sigmaI/netI 0.0600
_diffrn_reflns_limit_h_max 12
_diffrn_reflns_limit_h_min -12
_diffrn_reflns_limit_k_max 15
_diffrn_reflns_limit_k_min -15
_diffrn_reflns_limit_l_max 24
_diffrn_reflns_limit_l_min -24
_diffrn_reflns_number 6274
_diffrn_reflns_theta_full 21.96
_diffrn_reflns_theta_max 21.96
_diffrn_reflns_theta_min 3.58
_diffrn_standards_number 0
_exptl_absorpt_coefficient_mu 1.020
_exptl_absorpt_correction_T_max 0.980
_exptl_absorpt_correction_T_min 0.899
_exptl_absorpt_correction_type multi-scan
_exptl_absorpt_process_details '(SORTAV; Blessing, 1995)'
_exptl_crystal_colour yellow
_exptl_crystal_density_diffrn 1.650
_exptl_crystal_density_method 'not measured'
_exptl_crystal_description Plate
_exptl_crystal_F_000 2000
_exptl_crystal_size_max 0.10
_exptl_crystal_size_mid 0.10
_exptl_crystal_size_min 0.02
_refine_diff_density_max 0.522
_refine_diff_density_min -0.377
_refine_ls_abs_structure_details 'Flack (1983), 878 Friedel pairs'
_refine_ls_abs_structure_Flack -0.06(8)
_refine_ls_extinction_coef 0.0014(2)
_refine_ls_extinction_expression Fc^*^=kFc[1+0.001xFc^2^\l^3^/sin(2\q)]^-1/4^
_refine_ls_extinction_method SHELXL97
_refine_ls_goodness_of_fit_ref 1.051
_refine_ls_hydrogen_treatment constr
_refine_ls_matrix_type full
_refine_ls_number_parameters 239
_refine_ls_number_reflns 2212
_refine_ls_number_restraints 16
_refine_ls_restrained_S_all 1.056
_refine_ls_R_factor_all 0.0482
_refine_ls_R_factor_gt 0.0407
_refine_ls_shift/su_max 0.001
_refine_ls_shift/su_mean 0.000
_refine_ls_structure_factor_coef Fsqd
_refine_ls_weighting_details 'calc w = 1/[\s^2^(Fo^2^)+(0.0477P)^2^+8.7148P] where P = (Fo^2^+2Fc^2^)/3'
_refine_ls_weighting_scheme calc
_refine_ls_wR_factor_gt 0.0960
_refine_ls_wR_factor_ref 0.1014
_reflns_number_gt 2004
_reflns_number_total 2212
_reflns_threshold_expression I>2\s(I)
_cod_data_source_file cf6296.cif
_cod_data_source_block I
_cod_depositor_comments
;
The following automatic conversions were performed:
'_symmetry_cell_setting' value 'Orthorhombic' changed to 'orthorhombic'
according to '/home/saulius/struct/CIF-dictionaries/cif_core.dic'
dictionary named 'cif_core.dic' version 2.4.1 from 2010-06-29.

Automatic conversion script
Id: cif_fix_enum 1527 2010-12-29 10:47:43Z saulius 

The following automatic conversions were performed:

'_symmetry_cell_setting' value 'Orthorhombic' changed to
'orthorhombic' according to
/home/saulius/struct/CIF-dictionaries/cif_core.dic dictionary named
'cif_core.dic' version 2.4.1 from 2010-06-29.

Automatic conversion script
Id: cif_fix_values 1715 2011-07-08 13:25:40Z adriana 
;
_cod_database_code 2202452
_cod_database_fobs_code 2202452

loop_
_symmetry_equiv_pos_as_xyz
'x, y, z'
'-x, -y, z+1/2'
'-x, y, -z+1/2'
'x, -y, -z'
'x+1/2, y+1/2, z'
'-x+1/2, -y+1/2, z+1/2'
'-x+1/2, y+1/2, -z+1/2'
'x+1/2, -y+1/2, -z'

loop_
_atom_site_label
_atom_site_fract_x
_atom_site_fract_y
_atom_site_fract_z
_atom_site_U_iso_or_equiv
_atom_site_adp_type
_atom_site_calc_flag
_atom_site_refinement_flags
_atom_site_occupancy
_atom_site_disorder_assembly
_atom_site_disorder_group
_atom_site_type_symbol
Rh1 0.14464(5) 0.76174(4) 0.39523(2) 0.0397(3) Uani d . 1 . . Rh
N1 0.1038(6) 0.6159(5) 0.3878(3) 0.0528(18) Uani d . 1 . . N
N2 0.2723(6) 0.7089(5) 0.4508(3) 0.055(2) Uani d . 1 . . N
H2A 0.3410 0.7356 0.4418 0.066 Uiso calc R 1 . . H
H2D 0.2550 0.7234 0.4888 0.066 Uiso calc R 1 . . H
C1 -0.0848(10) 0.6185(9) 0.4376(5) 0.079(3) Uani d . 1 . . C
H1A -0.1272 0.5930 0.4706 0.119 Uiso calc R 1 . . H
H1B -0.1232 0.6021 0.4012 0.119 Uiso calc R 1 . . H
H1C -0.0814 0.6855 0.4412 0.119 Uiso calc R 1 . . H
C2 0.0308(11) 0.5812(8) 0.4374(4) 0.070(4) Uani d . 1 . . C
H2B 0.0263 0.5135 0.4350 0.084 Uiso calc R 1 . . H
H2C 0.0682 0.5970 0.4746 0.084 Uiso calc R 1 . . H
C3 0.0627(11) 0.5819(8) 0.3312(4) 0.073(3) Uani d . 1 . . C
H3A 0.0039 0.6234 0.3151 0.088 Uiso calc R 1 . . H
H3B 0.0297 0.5197 0.3353 0.088 Uiso calc R 1 . . H
C4 0.1680(12) 0.5795(8) 0.2914(5) 0.086(4) Uani d . 1 . . C
H4A 0.1734 0.5198 0.2711 0.103 Uiso calc R 1 . . H
H4B 0.1640 0.6290 0.2620 0.103 Uiso calc R 1 . . H
C5 0.2681(10) 0.5933(10) 0.3308(5) 0.084(4) Uani d . 1 . . C
H5A 0.2964 0.6572 0.3284 0.100 Uiso calc R 1 . . H
H5B 0.3308 0.5509 0.3205 0.100 Uiso calc R 1 . . H
C6 0.2219(8) 0.5723(7) 0.3921(5) 0.064(3) Uani d . 1 . . C
H6A 0.2125 0.5044 0.3960 0.076 Uiso calc R 1 . . H
C7 0.2820(11) 0.6071(9) 0.4447(5) 0.089(4) Uani d . 1 . . C
H7A 0.2495 0.5775 0.4798 0.107 Uiso calc R 1 . . H
H7B 0.3634 0.5900 0.4424 0.107 Uiso calc R 1 . . H
C8 -0.0095(8) 0.8101(8) 0.3559(4) 0.066(3) Uani d D 1 . . C
H8A -0.0689 0.7622 0.3489 0.079 Uiso calc R 1 . . H
C9 -0.0489(10) 0.8919(11) 0.3879(6) 0.110(5) Uani d D 1 . . C
H9A -0.0734 0.9380 0.3588 0.132 Uiso calc R 1 . . H
H9B -0.1174 0.8742 0.4103 0.132 Uiso calc R 1 . . H
C10 0.0291(13) 0.9366(10) 0.4275(7) 0.110(5) Uani d D 1 . . C
H10A -0.0079 0.9404 0.4661 0.132 Uiso calc R 1 . . H
H10B 0.0414 1.0001 0.4137 0.132 Uiso calc R 1 . . H
C11 0.1423(10) 0.8925(6) 0.4351(4) 0.068(3) Uani d D 1 . . C
H11A 0.1706 0.8928 0.4761 0.082 Uiso calc R 1 . . H
C12 0.2257(9) 0.8929(7) 0.3946(5) 0.074(3) Uani d D 1 . . C
H12A 0.3040 0.8922 0.4116 0.089 Uiso calc R 1 . . H
C13 0.2200(12) 0.9368(9) 0.3353(5) 0.094(4) Uani d D 1 . . C
H13A 0.2019 1.0027 0.3404 0.112 Uiso calc R 1 . . H
H13B 0.2965 0.9330 0.3173 0.112 Uiso calc R 1 . . H
C14 0.1383(13) 0.8979(8) 0.2951(4) 0.090(4) Uani d D 1 . . C
H14A 0.1784 0.8828 0.2584 0.108 Uiso calc R 1 . . H
H14B 0.0808 0.9454 0.2859 0.108 Uiso calc R 1 . . H
C15 0.0766(8) 0.8125(7) 0.3160(3) 0.063(3) Uani d D 1 . . C
H15A 0.0693 0.7643 0.2853 0.076 Uiso calc R 1 . . H
S1 0.09178(19) 0.2659(2) 0.40822(9) 0.0609(7) Uani d D 1 . . S
O1 0.0007(9) 0.3222(11) 0.4121(5) 0.192(7) Uani d D 1 . . O
O2 0.1910(6) 0.3068(8) 0.4301(3) 0.132(5) Uani d D 1 . . O
O3 0.0708(15) 0.1808(8) 0.4283(4) 0.216(8) Uani d D 1 . . O
C16 0.1166(10) 0.2547(9) 0.3321(4) 0.090(3) Uani d D 1 . . C
F1 0.1243(14) 0.3299(8) 0.3079(4) 0.212(6) Uani d D 1 . . F
F2 0.2096(9) 0.2136(10) 0.3201(5) 0.217(7) Uani d D 1 . . F
F3 0.0398(10) 0.2059(9) 0.3090(3) 0.204(7) Uani d D 1 . . F

loop_
_atom_site_aniso_label
_atom_site_aniso_U_11
_atom_site_aniso_U_22
_atom_site_aniso_U_33
_atom_site_aniso_U_12
_atom_site_aniso_U_13
_atom_site_aniso_U_23
Rh1 0.0389(4) 0.0468(4) 0.0334(3) 0.0075(3) -0.0014(3) 0.0022(3)
N1 0.062(5) 0.061(5) 0.036(4) 0.003(4) -0.003(3) -0.005(4)
N2 0.053(5) 0.069(6) 0.042(4) 0.005(4) 0.001(3) 0.007(3)
C1 0.074(8) 0.083(9) 0.081(7) 0.001(6) 0.026(6) 0.008(6)
C2 0.109(10) 0.052(7) 0.050(6) -0.022(7) 0.005(6) 0.006(5)
C3 0.101(9) 0.055(7) 0.062(6) -0.008(6) 0.001(6) -0.006(5)
C4 0.116(11) 0.078(8) 0.064(7) 0.019(7) 0.006(8) -0.011(5)
C5 0.079(9) 0.093(10) 0.079(8) 0.040(7) 0.045(7) -0.013(7)
C6 0.061(6) 0.059(6) 0.072(7) 0.032(5) 0.003(7) 0.007(6)
C7 0.097(9) 0.085(10) 0.085(8) 0.044(8) -0.015(7) 0.010(7)
C8 0.051(6) 0.075(7) 0.071(6) 0.007(5) -0.024(5) 0.010(5)
C9 0.072(8) 0.135(12) 0.123(11) 0.061(8) -0.003(8) -0.030(10)
C10 0.129(13) 0.085(10) 0.115(11) 0.060(10) 0.015(10) -0.031(8)
C11 0.100(8) 0.047(5) 0.057(6) 0.011(7) -0.001(6) -0.004(4)
C12 0.098(9) 0.066(7) 0.059(6) -0.024(6) -0.017(7) 0.016(6)
C13 0.126(12) 0.085(9) 0.071(7) -0.040(8) -0.012(8) 0.025(6)
C14 0.124(11) 0.088(8) 0.057(6) -0.031(9) -0.022(8) 0.026(5)
C15 0.077(7) 0.082(8) 0.030(5) -0.001(6) 0.001(5) -0.001(5)
S1 0.0527(12) 0.0792(19) 0.0509(13) -0.0093(13) 0.0065(10) -0.0078(13)
O1 0.118(8) 0.301(19) 0.156(10) 0.077(10) 0.023(8) -0.063(11)
O2 0.076(6) 0.249(14) 0.072(5) -0.064(7) -0.002(4) -0.003(6)
O3 0.43(2) 0.138(11) 0.084(6) -0.126(14) 0.021(10) 0.023(7)
C16 0.114(9) 0.102(9) 0.056(6) -0.002(9) -0.017(6) -0.021(7)
F1 0.388(19) 0.156(9) 0.091(6) -0.009(13) 0.035(10) 0.060(6)
F2 0.168(9) 0.322(19) 0.161(9) 0.054(10) 0.065(7) -0.111(11)
F3 0.245(12) 0.304(17) 0.062(5) -0.140(12) -0.032(6) -0.019(6)

loop_
_atom_type_symbol
_atom_type_description
_atom_type_scat_dispersion_real
_atom_type_scat_dispersion_imag
_atom_type_scat_source
C C 0.0033 0.0016 'International Tables Vol C Tables 4.2.6.8 and 6.1.1.4'
H H 0.0000 0.0000 'International Tables Vol C Tables 4.2.6.8 and 6.1.1.4'
N N 0.0061 0.0033 'International Tables Vol C Tables 4.2.6.8 and 6.1.1.4'
O O 0.0106 0.0060 'International Tables Vol C Tables 4.2.6.8 and 6.1.1.4'
F F 0.0171 0.0103 'International Tables Vol C Tables 4.2.6.8 and 6.1.1.4'
S S 0.1246 0.1234 'International Tables Vol C Tables 4.2.6.8 and 6.1.1.4'
Rh Rh -1.1178 0.9187 'International Tables Vol C Tables 4.2.6.8 and 6.1.1.4'

loop_
_geom_angle_atom_site_label_1
_geom_angle_atom_site_label_2
_geom_angle_atom_site_label_3
_geom_angle
_geom_angle_publ_flag
C11 Rh1 N2 94.4(3) yes
C11 Rh1 C15 93.0(4) yes
N2 Rh1 C15 155.8(3) yes
C11 Rh1 C12 37.1(3) no
N2 Rh1 C12 90.8(4) yes
C15 Rh1 C12 81.4(4) yes
C11 Rh1 C8 82.8(4) yes
N2 Rh1 C8 166.8(3) yes
C15 Rh1 C8 37.3(2) no
C12 Rh1 C8 94.5(4) yes
C11 Rh1 N1 155.1(3) yes
N2 Rh1 N1 81.3(3) yes
C15 Rh1 N1 100.9(3) yes
C12 Rh1 N1 165.4(3) yes
C8 Rh1 N1 95.8(4) yes
C3 N1 C2 111.5(8) no
C3 N1 C6 102.3(8) no
C2 N1 C6 109.1(8) no
C3 N1 Rh1 117.9(6) no
C2 N1 Rh1 113.0(6) no
C6 N1 Rh1 101.5(5) no
C7 N2 Rh1 111.1(6) no
C7 N2 H2A 109.4 no
Rh1 N2 H2A 109.4 no
C7 N2 H2D 109.4 no
Rh1 N2 H2D 109.4 no
H2A N2 H2D 108.0 no
C2 C1 H1A 109.5 no
C2 C1 H1B 109.5 no
H1A C1 H1B 109.5 no
C2 C1 H1C 109.5 no
H1A C1 H1C 109.5 no
H1B C1 H1C 109.5 no
C1 C2 N1 113.9(9) no
C1 C2 H2B 108.8 no
N1 C2 H2B 108.8 no
C1 C2 H2C 108.8 no
N1 C2 H2C 108.8 no
H2B C2 H2C 107.7 no
N1 C3 C4 105.6(9) no
N1 C3 H3A 110.6 no
C4 C3 H3A 110.6 no
N1 C3 H3B 110.6 no
C4 C3 H3B 110.6 no
H3A C3 H3B 108.8 no
C5 C4 C3 105.7(8) no
C5 C4 H4A 110.6 no
C3 C4 H4A 110.6 no
C5 C4 H4B 110.6 no
C3 C4 H4B 110.6 no
H4A C4 H4B 108.7 no
C4 C5 C6 104.4(10) no
C4 C5 H5A 110.9 no
C6 C5 H5A 110.9 no
C4 C5 H5B 110.9 no
C6 C5 H5B 110.9 no
H5A C5 H5B 108.9 no
C7 C6 N1 109.9(8) no
C7 C6 C5 120.5(11) no
N1 C6 C5 100.3(8) no
C7 C6 H6A 108.5 no
N1 C6 H6A 108.5 no
C5 C6 H6A 108.5 no
N2 C7 C6 112.2(8) no
N2 C7 H7A 109.2 no
C6 C7 H7A 109.2 no
N2 C7 H7B 109.2 no
C6 C7 H7B 109.2 no
H7A C7 H7B 107.9 no
C15 C8 C9 123.1(11) no
C15 C8 Rh1 70.5(5) no
C9 C8 Rh1 108.7(7) no
C15 C8 H8A 115.2 no
C9 C8 H8A 115.2 no
Rh1 C8 H8A 115.2 no
C10 C9 C8 118.6(9) no
C10 C9 H9A 107.7 no
C8 C9 H9A 107.7 no
C10 C9 H9B 107.7 no
C8 C9 H9B 107.7 no
H9A C9 H9B 107.1 no
C9 C10 C11 116.5(10) no
C9 C10 H10A 108.2 no
C11 C10 H10A 108.2 no
C9 C10 H10B 108.2 no
C11 C10 H10B 108.2 no
H10A C10 H10B 107.3 no
C12 C11 C10 124.5(10) no
C12 C11 Rh1 72.3(5) no
C10 C11 Rh1 110.5(8) no
C12 C11 H11A 114.0 no
C10 C11 H11A 114.0 no
Rh1 C11 H11A 114.0 no
C11 C12 C13 126.3(11) no
C11 C12 Rh1 70.6(5) no
C13 C12 Rh1 111.5(8) no
C11 C12 H12A 113.5 no
C13 C12 H12A 113.5 no
Rh1 C12 H12A 113.5 no
C14 C13 C12 116.1(9) no
C14 C13 H13A 108.3 no
C12 C13 H13A 108.3 no
C14 C13 H13B 108.3 no
C12 C13 H13B 108.3 no
H13A C13 H13B 107.4 no
C13 C14 C15 115.8(8) no
C13 C14 H14A 108.3 no
C15 C14 H14A 108.3 no
C13 C14 H14B 108.3 no
C15 C14 H14B 108.3 no
H14A C14 H14B 107.4 no
C8 C15 C14 125.9(11) no
C8 C15 Rh1 72.2(5) no
C14 C15 Rh1 112.2(7) no
C8 C15 H15A 113.1 no
C14 C15 H15A 113.1 no
Rh1 C15 H15A 113.1 no
O1 S1 O3 113.0(9) no
O1 S1 O2 112.1(8) no
O3 S1 O2 114.9(8) no
O1 S1 C16 104.5(7) no
O3 S1 C16 106.4(7) no
O2 S1 C16 104.7(5) no
F1 C16 F3 111.3(12) no
F1 C16 F2 105.0(12) no
F3 C16 F2 104.8(11) no
F1 C16 S1 111.9(9) no
F3 C16 S1 110.3(9) no
F2 C16 S1 113.3(9) no

loop_
_geom_bond_atom_site_label_1
_geom_bond_atom_site_label_2
_geom_bond_site_symmetry_2
_geom_bond_distance
_geom_bond_publ_flag
Rh1 C11 . 2.115(9) yes
Rh1 N2 . 2.114(6) yes
Rh1 C15 . 2.121(9) yes
Rh1 C12 . 2.135(10) yes
Rh1 C8 . 2.143(9) yes
Rh1 N1 . 2.186(7) yes
N1 C3 . 1.473(12) no
N1 C2 . 1.512(12) no
N1 C6 . 1.529(11) no
N2 C7 . 1.494(14) no
N2 H2A . 0.920 no
N2 H2D . 0.920 no
C1 C2 . 1.462(16) no
C1 H1A . 0.980 no
C1 H1B . 0.980 no
C1 H1C . 0.980 no
C2 H2B . 0.990 no
C2 H2C . 0.990 no
C3 C4 . 1.537(16) no
C3 H3A . 0.990 no
C3 H3B . 0.990 no
C4 C5 . 1.497(15) no
C4 H4A . 0.990 no
C4 H4B . 0.990 no
C5 C6 . 1.540(15) no
C5 H5A . 0.990 no
C5 H5B . 0.990 no
C6 C7 . 1.490(15) no
C6 H6A . 1.000 no
C7 H7A . 0.990 no
C7 H7B . 0.990 no
C8 C15 . 1.365(8) no
C8 C9 . 1.474(15) no
C8 H8A . 1.000 no
C9 C10 . 1.446(14) no
C9 H9A . 0.990 no
C9 H9B . 0.990 no
C10 C11 . 1.486(16) no
C10 H10A . 0.990 no
C10 H10B . 0.990 no
C11 C12 . 1.351(9) no
C11 H11A . 1.000 no
C12 C13 . 1.507(15) no
C12 H12A . 1.000 no
C13 C14 . 1.448(12) no
C13 H13A . 0.990 no
C13 H13B . 0.990 no
C14 C15 . 1.519(14) no
C14 H14A . 0.990 no
C14 H14B . 0.990 no
C15 H15A . 1.000 no
S1 O1 . 1.351(10) no
S1 O3 . 1.346(10) no
S1 O2 . 1.402(7) no
S1 C16 . 1.780(10) no
C16 F1 . 1.232(13) no
C16 F3 . 1.266(11) no
C16 F2 . 1.276(13) no

loop_
_geom_hbond_atom_site_label_D
_geom_hbond_atom_site_label_H
_geom_hbond_atom_site_label_A
_geom_hbond_site_symmetry_A
_geom_hbond_distance_DH
_geom_hbond_distance_HA
_geom_hbond_distance_DA
_geom_hbond_angle_DHA
N2 H2A O1 5 0.92 2.36 3.273(16) 171
N2 H2D O2 4_566 0.92 2.06 2.908(10) 153

loop_
_geom_torsion_atom_site_label_1
_geom_torsion_atom_site_label_2
_geom_torsion_atom_site_label_3
_geom_torsion_atom_site_label_4
_geom_torsion
_geom_torsion_publ_flag
C11 Rh1 N1 C3 133.7(10) no
N2 Rh1 N1 C3 -144.7(7) no
C15 Rh1 N1 C3 10.8(8) no
C12 Rh1 N1 C3 -87.0(15) no
C8 Rh1 N1 C3 48.2(7) no
C11 Rh1 N1 C2 1.2(11) no
N2 Rh1 N1 C2 82.7(7) no
C15 Rh1 N1 C2 -121.7(7) no
C12 Rh1 N1 C2 140.5(14) no
C8 Rh1 N1 C2 -84.3(7) no
C11 Rh1 N1 C6 -115.5(9) no
N2 Rh1 N1 C6 -33.9(6) no
C15 Rh1 N1 C6 121.6(6) no
C12 Rh1 N1 C6 23.8(18) no
C8 Rh1 N1 C6 159.0(6) no
C11 Rh1 N2 C7 167.6(7) no
C15 Rh1 N2 C7 -85.1(11) no
C12 Rh1 N2 C7 -155.5(7) no
C8 Rh1 N2 C7 90.5(18) no
N1 Rh1 N2 C7 12.2(7) no
C3 N1 C2 C1 -67.7(12) no
C6 N1 C2 C1 -179.9(9) no
Rh1 N1 C2 C1 67.9(10) no
C2 N1 C3 C4 -152.8(9) no
C6 N1 C3 C4 -36.4(10) no
Rh1 N1 C3 C4 74.0(10) no
N1 C3 C4 C5 11.8(11) no
C3 C4 C5 C6 17.5(11) no
C3 N1 C6 C7 174.3(9) no
C2 N1 C6 C7 -67.5(10) no
Rh1 N1 C6 C7 52.0(9) no
C3 N1 C6 C5 46.4(10) no
C2 N1 C6 C5 164.6(9) no
Rh1 N1 C6 C5 -75.9(8) no
C4 C5 C6 C7 -159.6(10) no
C4 C5 C6 N1 -39.0(10) no
Rh1 N2 C7 C6 14.1(12) no
N1 C6 C7 N2 -46.0(13) no
C5 C6 C7 N2 69.6(12) no
C11 Rh1 C8 C15 104.6(7) no
N2 Rh1 C8 C15 -177.0(14) no
C12 Rh1 C8 C15 69.4(7) no
N1 Rh1 C8 C15 -100.4(6) no
C11 Rh1 C8 C9 -14.9(9) no
N2 Rh1 C8 C9 64(2) no
C15 Rh1 C8 C9 -119.5(12) no
C12 Rh1 C8 C9 -50.1(9) no
N1 Rh1 C8 C9 140.2(8) no
C15 C8 C9 C10 -64.3(18) no
Rh1 C8 C9 C10 14.2(17) no
C8 C9 C10 C11 -3(2) no
C9 C10 C11 C12 72.3(18) no
C9 C10 C11 Rh1 -9.8(17) no
N2 Rh1 C11 C12 85.5(6) no
C15 Rh1 C11 C12 -71.5(7) no
C8 Rh1 C11 C12 -107.4(7) no
N1 Rh1 C11 C12 164.2(7) no
N2 Rh1 C11 C10 -153.5(9) no
C15 Rh1 C11 C10 49.5(9) no
C12 Rh1 C11 C10 121.0(11) no
C8 Rh1 C11 C10 13.6(9) no
N1 Rh1 C11 C10 -74.8(12) no
C10 C11 C12 C13 -0.2(18) no
Rh1 C11 C12 C13 102.9(11) no
C10 C11 C12 Rh1 -103.1(11) no
N2 Rh1 C12 C11 -96.2(6) no
C15 Rh1 C12 C11 106.7(7) no
C8 Rh1 C12 C11 71.7(7) no
N1 Rh1 C12 C11 -152.9(12) no
C11 Rh1 C12 C13 -122.4(12) no
N2 Rh1 C12 C13 141.4(9) no
C15 Rh1 C12 C13 -15.7(9) no
C8 Rh1 C12 C13 -50.7(9) no
N1 Rh1 C12 C13 84.6(17) no
C11 C12 C13 C14 -65.2(18) no
Rh1 C12 C13 C14 16.0(16) no
C12 C13 C14 C15 -5.3(19) no
C9 C8 C15 C14 -4.8(15) no
Rh1 C8 C15 C14 -104.9(10) no
C9 C8 C15 Rh1 100.1(10) no
C13 C14 C15 C8 75.5(17) no
C13 C14 C15 Rh1 -8.1(15) no
C11 Rh1 C15 C8 -74.0(7) no
N2 Rh1 C15 C8 178.3(8) no
C12 Rh1 C15 C8 -109.3(7) no
N1 Rh1 C15 C8 85.3(7) no
C11 Rh1 C15 C14 48.3(9) no
N2 Rh1 C15 C14 -59.3(13) no
C12 Rh1 C15 C14 13.0(8) no
C8 Rh1 C15 C14 122.3(11) no
N1 Rh1 C15 C14 -152.4(8) no
O1 S1 C16 F1 52.6(14) no
O3 S1 C16 F1 172.4(13) no
O2 S1 C16 F1 -65.5(13) no
O1 S1 C16 F3 -71.9(13) no
O3 S1 C16 F3 48.0(13) no
O2 S1 C16 F3 170.0(11) no
O1 S1 C16 F2 171.0(12) no
O3 S1 C16 F2 -69.2(13) no
O2 S1 C16 F2 52.9(12) no
